data_2200817
loop_
_publ_author_name
'Kolitsch, Uwe'

_publ_section_title
;
Magnesium selenate hexahydrate, MgSeO~4~.6H~2~O
;
_journal_name_full 'Acta Crystallographica, Section E'
_journal_page_first i3
_journal_page_last i5
_journal_paper_doi 10.1107/S1600536801020864
_journal_volume 58
_journal_year 2002
_chemical_formula_iupac 'Mg Se O4, 6H2 O'
_chemical_formula_moiety 'Mg Se O4, 6H2 O'
_chemical_formula_structural '(Mg (H2 O)6) (Se O4)'
_chemical_formula_sum 'H12 Mg O10 Se'
_chemical_formula_weight 275.37
_space_group_IT_number 15
_symmetry_cell_setting monoclinic
_symmetry_space_group_name_Hall '-C 2yc'
_symmetry_space_group_name_H-M 'C 1 2/c 1'
_cell_angle_alpha 90.00
_cell_angle_beta 98.410(10)
_cell_angle_gamma 90.00
_cell_formula_units_Z 8
_cell_length_a 10.2240(10)
_cell_length_b 7.3700(10)
_cell_length_c 24.866(2)
_cell_measurement_temperature 293(2)
_cell_volume 1853.5(3)
_diffrn_ambient_temperature 293(2)
_exptl_crystal_density_diffrn 1.974
_cod_original_sg_symbol_H-M 'C 2/c'
_cod_database_code 2200817

loop_
_symmetry_equiv_pos_as_xyz
'x, y, z'
'-x, y, -z+1/2'
'x+1/2, y+1/2, z'
'-x+1/2, y+1/2, -z+1/2'
'-x, -y, -z'
'x, -y, z-1/2'
'-x+1/2, -y+1/2, -z'
'x+1/2, -y+1/2, z-1/2'

loop_
_atom_site_label
_atom_site_fract_x
_atom_site_fract_y
_atom_site_fract_z
_atom_site_U_iso_or_equiv
_atom_site_adp_type
_atom_site_calc_flag
_atom_site_refinement_flags
_atom_site_occupancy
_atom_site_disorder_assembly
_atom_site_disorder_group
_atom_site_type_symbol
Se .133134(14) .051178(18) .375932(6) .02280(7) Uani d . 1 . . Se
Mg1 .0000 .55734(9) .2500 .02230(14) Uani d S 1 . . Mg
Mg2 .0000 .5000 .5000 .02481(15) Uani d S 1 . . Mg
O1 .00439(15) .05561(16) .32896(6) .0437(3) Uani d . 1 . . O
O2 .20993(12) .24717(16) .38015(5) .0346(3) Uani d . 1 . . O
O3 .23457(12) -.11099(16) .36311(5) .0312(2) Uani d . 1 . . O
O4 .08780(13) .00989(18) .43555(5) .0348(3) Uani d . 1 . . O
OW5 .13620(16) .55724(16) .31969(6) .0397(3) Uani d D 1 . . O
OW6 -.11414(13) .75465(18) .27932(6) .0361(3) Uani d D 1 . . O
OW7 -.11127(12) .35396(16) .28048(5) .0302(2) Uani d D 1 . . O
OW8 .08178(12) .70830(17) .54804(5) .0374(3) Uani d D 1 . . O
OW9 -.03766(15) .6828(2) .43755(6) .0491(4) Uani d D 1 . . O
OW10 .18678(13) .4564(2) .47797(6) .0427(3) Uani d D 1 . . O
H51 .160(3) .657(3) .3357(10) .060 Uiso d D 1 . . H
H52 .149(3) .465(3) .3421(10) .060 Uiso d D 1 . . H
H61 -.078(2) .842(3) .2987(9) .060 Uiso d D 1 . . H
H62 -.1954(17) .771(4) .2739(10) .060 Uiso d D 1 . . H
H71 -.069(2) .259(3) .2950(10) .060 Uiso d D 1 . . H
H72 -.159(2) .386(4) .3051(9) .060 Uiso d D 1 . . H
H81 .140(2) .694(4) .5751(8) .060 Uiso d D 1 . . H
H82 .037(2) .801(3) .5523(11) .060 Uiso d D 1 . . H
H91 .003(2) .785(3) .4375(11) .060 Uiso d D 1 . . H
H92 -.1114(19) .702(4) .4187(10) .060 Uiso d D 1 . . H
H101 .199(3) .380(3) .4542(9) .060 Uiso d D 1 . . H
H102 .261(2) .476(4) .4984(11) .060 Uiso d D 1 . . H

loop_
_atom_site_aniso_label
_atom_site_aniso_U_11
_atom_site_aniso_U_22
_atom_site_aniso_U_33
_atom_site_aniso_U_12
_atom_site_aniso_U_13
_atom_site_aniso_U_23
Se .02295(9) .01662(9) .02709(9) .00057(5) -.00220(6) -.00064(5)
Mg1 .0251(3) .0179(3) .0232(3) .000 .0014(3) .000
Mg2 .0237(3) .0226(3) .0267(3) .0005(3) -.0013(3) -.0022(3)
O1 .0422(7) .0266(6) .0528(8) .0041(5) -.0246(6) -.0035(5)
O2 .0346(6) .0206(5) .0454(7) -.0065(4) -.0048(5) .0045(5)
O3 .0327(6) .0262(5) .0343(6) .0077(5) .0034(4) -.0029(5)
O4 .0406(7) .0297(6) .0359(6) .0016(5) .0111(5) -.0005(5)
OW5 .0568(9) .0248(6) .0314(6) -.0049(5) -.0138(6) .0015(4)
OW6 .0329(6) .0288(6) .0463(7) .0037(5) .0051(5) -.0110(5)
OW7 .0325(6) .0238(5) .0348(6) .0019(4) .0072(4) .0053(4)
OW8 .0339(6) .0316(6) .0421(7) .0075(5) -.0097(5) -.0135(5)
OW9 .0420(7) .0433(8) .0542(8) -.0176(6) -.0187(6) .0214(6)
OW10 .0272(6) .0559(9) .0441(7) .0026(6) .0020(5) -.0197(6)

loop_
_geom_bond_atom_site_label_1
_geom_bond_atom_site_label_2
_geom_bond_site_symmetry_2
_geom_bond_distance
_geom_bond_publ_flag
Se O1 . 1.6274(13) yes
Se O2 . 1.6401(11) yes
Se O3 . 1.6439(11) yes
Se O4 . 1.6449(12) yes
Mg1 OW5 2 2.0582(13) yes
Mg1 OW5 . 2.0582(13) ?
Mg1 OW6 . 2.0632(13) yes
Mg1 OW6 2 2.0632(13) ?
Mg1 OW7 . 2.0899(12) yes
Mg1 OW7 2 2.0899(12) ?
Mg2 OW8 5_566 2.0471(12) yes
Mg2 OW8 . 2.0471(12) ?
Mg2 OW9 5_566 2.0493(13) yes
Mg2 OW9 . 2.0493(13) ?
Mg2 OW10 . 2.0870(14) yes
Mg2 OW10 5_566 2.0870(14) ?
OW5 H51 . .855(17) ?
OW5 H52 . .876(17) ?
OW6 H61 . .855(17) ?
OW6 H62 . .832(17) ?
OW7 H71 . .872(17) ?
OW7 H72 . .870(17) ?
OW8 H81 . .836(16) ?
OW8 H82 . .835(17) ?
OW9 H91 . .862(17) ?
OW9 H92 . .840(17) ?
OW10 H101 . .839(17) ?
OW10 H102 . .859(18) ?
